data_2004296
loop_
_publ_author_name
'Turpeinen, U.'
'H\"am\"al\"ainen, R.'
'Mutikainen, I.'

_publ_section_title
;
 Bis[(2-hydroxyethyl)dimethylammonium]
 Tetrakis(\m-benzoato-<i>O</i>:<i>O</i>')bis[(benzoato-<i>O</i>)cuprate(II)]
;
_journal_issue 12
_journal_name_full 'Acta Crystallographica Section C'
_journal_page_first 2544
_journal_page_last 2546
_journal_paper_doi 10.1107/S0108270195007682
_journal_volume 51
_journal_year 1995
_chemical_formula_sum 'C50 H54 Cu2 N2 O14'
_chemical_formula_weight 1034.0
_space_group_IT_number 2
_symmetry_cell_setting triclinic
_symmetry_space_group_name_Hall '-P 1'
_symmetry_space_group_name_H-M 'P -1'
_atom_type_scat_source 'SHELXTL/PC (Sheldrick, 1990)'
_cell_angle_alpha 92.28(3)
_cell_angle_beta 109.58(3)
_cell_angle_gamma 99.10(3)
_cell_formula_units_Z 1
_cell_length_a 9.597(4)
_cell_length_b 11.288(4)
_cell_length_c 11.984(4)
_cell_measurement_reflns_used 25
_cell_measurement_temperature 293
_cell_measurement_theta_max 14
_cell_measurement_theta_min 7
_cell_volume 1201.7(8)
_diffrn_measurement_device 'Nicolet P3'
_diffrn_measurement_method \w
_diffrn_radiation_type MoK\a
_diffrn_radiation_wavelength 0.71069
_diffrn_reflns_limit_h_max 12
_diffrn_reflns_limit_h_min 0
_diffrn_reflns_limit_k_max 14
_diffrn_reflns_limit_k_min -14
_diffrn_reflns_limit_l_max 14
_diffrn_reflns_limit_l_min -15
_diffrn_reflns_number 5250
_diffrn_reflns_theta_max 27
_diffrn_standards_decay_% <2
_diffrn_standards_interval_count 200
_diffrn_standards_number 3
_exptl_absorpt_coefficient_mu 0.95
_exptl_absorpt_correction_T_max 1.00
_exptl_absorpt_correction_T_min 0.83
_exptl_absorpt_correction_type 'empirical, \y scans'
_exptl_crystal_colour green
_exptl_crystal_density_diffrn 1.429
_exptl_crystal_description irregular
_exptl_crystal_size_max 0.30
_exptl_crystal_size_mid 0.25
_exptl_crystal_size_min 0.20
_refine_diff_density_max 0.51
_refine_diff_density_min -0.76
_refine_ls_extinction_method none
_refine_ls_goodness_of_fit_obs 1.18
_refine_ls_hydrogen_treatment noref
_refine_ls_number_parameters 307
_refine_ls_number_reflns 3489
_refine_ls_R_factor_obs 0.0480
_refine_ls_shift/esd_max 0.008
_refine_ls_structure_factor_coef F
_refine_ls_weighting_details 'w = 1/\s^2^(F)'
_refine_ls_weighting_scheme calc
_refine_ls_wR_factor_obs 0.0552
_reflns_number_observed 3489
_reflns_number_total 5250
_reflns_observed_criterion F>6\s(F)
_cod_data_source_file na1186.cif
_cod_data_source_block na1186a
_cod_depositor_comments
;
The following automatic conversions were performed:

'_refine_ls_weighting_scheme' value '1/\s^2^(F)' was changed to
'calc'. New tag '_refine_ls_weighting_details' was created. The value
of the new tag was set to 'w = 1/\s^2^(F)'.

Automatic conversion script
Id: cif_fix_values 3143 2015-03-26 13:38:13Z robertas 
;
_cod_database_code 2004296

loop_
_symmetry_equiv_pos_as_xyz
x,y,z
-x,-y,-z

loop_
_atom_site_label
_atom_site_fract_x
_atom_site_fract_y
_atom_site_fract_z
_atom_site_U_iso_or_equiv
Cu 0.0663(1) 0.0464(1) -0.0743(1) 0.033(1)
O(1) 0.0842(4) 0.0787(3) 0.1930(3) 0.049(1)
O(2) 0.1992(4) 0.1519(3) 0.0697(3) 0.049(1)
O(3) 0.1985(4) -0.0736(3) -0.0325(3) 0.045(1)
O(4) 0.0930(4) -0.1441(3) 0.0973(3) 0.044(1)
O(5) 0.1553(4) 0.1264(3) -0.1985(3) 0.046(1)
O(6) 0.1674(5) 0.1701(3) -0.3729(3) 0.053(2)
O(7) 0.2908(5) -0.0853(4) -0.6485(3) 0.069(2)
N(1) 0.2848(5) -0.0317(3) -0.3449(3) 0.043(2)
C(1) 0.1875(6) 0.1463(4) 0.1709(4) 0.037(2)
C(2) 0.3048(6) 0.2269(4) 0.2719(4) 0.040(2)
C(3) 0.4316(7) 0.2909(4) 0.2585(4) 0.049(2)
C(4) 0.5452(7) 0.3589(5) 0.3540(5) 0.055(2)
C(5) 0.5322(8) 0.3614(5) 0.4650(5) 0.060(2)
C(6) 0.4047(8) 0.2993(5) 0.4800(5) 0.065(3)
C(7) 0.2913(7) 0.2314(5) 0.3850(4) 0.052(2)
C(8) 0.1857(5) -0.1444(4) 0.0434(4) 0.036(2)
C(9) 0.2862(5) -0.2357(4) 0.0716(4) 0.035(2)
C(10) 0.2736(6) -0.3166(4) 0.1548(4) 0.040(2)
C(11) 0.3688(7) -0.3997(4) 0.1826(5) 0.051(2)
C(12) 0.4784(7) -0.4013(5) 0.1317(5) 0.054(2)
C(13) 0.4901(7) -0.3210(5) 0.0492(5) 0.055(2)
C(14) 0.3953(6) -0.2385(5) 0.0196(4) 0.046(2)
C(15) 0.1473(5) 0.1964(4) -0.2767(4) 0.037(2)
C(16) 0.1149(6) 0.3205(4) -0.2568(4) 0.041(2)
C(17) 0.1262(6) 0.3674(4) -0.1445(4) 0.043(2)
C(18) 0.0972(7) 0.4818(5) -0.1283(5) 0.058(2)
C(19) 0.0560(9) 0.5486(5) -0.2218(6) 0.076(3)
C(20) 0.0474(11) 0.5036(6) -0.3324(6) 0.099(4)
C(21) 0.0769(9) 0.3902(5) -0.3502(5) 0.071(3)
C(22) 0.2192(7) -0.0853(5) -0.5629(4) 0.054(2)
C(23) 0.3415(6) -0.0512(5) -0.4451(4) 0.044(2)
C(24) 0.4138(7) 0.0014(5) -0.2324(4) 0.060(2)
C(25) 0.1736(8) -0.1357(5) -0.3353(5) 0.063(3)
H(26) .2412 -.1352 -.7090 .080
H(1A) .2378 .0322 -.3588 .080
H(3A) .4409 .2883 .1812 .080
H(4A) .6329 .4029 .3427 .080
H(5A) .6108 .4088 .5313 .080
H(6A) .3956 .3011 .5575 .080
H(7A) .2025 .1878 .3952 .080
H(10A) .2002 -.3151 .1927 .080
H(11A) .3609 -.4556 .2394 .080
H(12A) .5425 -.4604 .1504 .080
H(13A) .5670 -.3213 .0146 .080
H(14A) .4045 -.1826 -.0370 .080
H(17A) .1488 .3189 -.0789 .080
H(18A) .1105 .5152 -.0498 .080
H(19A) .0321 .6268 -.2115 .080
H(20A) .0225 .5519 -.3980 .080
H(21A) .0640 .3583 -.4291 .080
H(22A) .1618 -.1637 -.5649 .080
H(22B) .1530 -.0279 -.5775 .080
H(23A) .3990 -.1147 -.4281 .080
H(23B) .4069 .0205 -.4493 .080
H(24A) .3794 .0153 -.1669 .080
H(24B) .4719 -.0620 -.2165 .080
H(24C) .4757 .0739 -.2402 .080
H(25A) .1391 -.1186 -.2707 .080
H(25B) .0887 -.1523 -.4083 .080
H(25C) .2208 -.2054 -.3213 .080

loop_
_geom_angle_atom_site_label_1
_geom_angle_atom_site_label_2
_geom_angle_atom_site_label_3
_geom_angle_site_symmetry_3
_geom_angle
_geom_angle_publ_flag
O(2) Cu O(3) . 89.60(10) yes
O(2) Cu O(5) . 98.20(10) yes
O(3) Cu O(5) . 96.8(2) yes
O(2) Cu Cu 2 83.30(10) yes
O(3) Cu Cu 2 87.80(10) yes
O(5) Cu Cu 2 175.20(10) yes
O(2) Cu O(1) 2 167.2(2) yes
O(3) Cu O(1) 2 88.00(10) yes
O(5) Cu O(1) 2 94.60(10) yes
O(2) Cu O(4) 2 91.6(2) yes
O(3) Cu O(4) 2 166.8(2) yes
O(5) Cu O(4) 2 96.0(2) yes
C(1) O(1) Cu 2 123.1(3) yes
Cu O(2) C(1) . 124.3(3) yes
Cu O(3) C(8) . 119.4(4) yes
C(8) O(4) Cu 2 128.8(3) yes
Cu O(5) C(15) . 149.4(4) yes
C(23) N(1) C(24) . 109.4(4) yes
C(23) N(1) C(25) . 113.8(4) yes
C(24) N(1) C(25) . 111.8(4) yes
O(1) C(1) O(2) . 124.9(4) yes
O(1) C(1) C(2) . 117.9(4) yes
O(2) C(1) C(2) . 117.1(4) yes
C(1) C(2) C(3) . 121.3(5) yes
C(1) C(2) C(7) . 119.7(5) yes
C(3) C(2) C(7) . 118.8(4) yes
C(2) C(3) C(4) . 121.4(6) yes
C(3) C(4) C(5) . 119.4(6) yes
C(4) C(5) C(6) . 120.1(5) yes
C(5) C(6) C(7) . 120.5(6) yes
C(2) C(7) C(6) . 119.7(6) yes
O(3) C(8) O(4) . 124.5(5) yes
O(3) C(8) C(9) . 118.0(5) yes
O(4) C(8) C(9) . 117.5(4) yes
C(8) C(9) C(10) . 119.4(5) yes
C(8) C(9) C(14) . 120.8(4) yes
C(10) C(9) C(14) . 119.7(5) yes
C(9) C(10) C(11) . 119.3(5) yes
C(10) C(11) C(12) . 120.8(5) yes
C(11) C(12) C(13) . 119.5(6) yes
C(12) C(13) C(14) . 120.4(6) yes
C(9) C(14) C(13) . 120.2(5) yes
O(5) C(15) O(6) . 123.2(5) yes
O(5) C(15) C(16) . 119.3(5) yes
O(6) C(15) C(16) . 117.4(4) yes
C(15) C(16) C(17) . 121.0(4) yes
C(15) C(16) C(21) . 120.0(5) yes
C(17) C(16) C(21) . 119.0(5) yes
C(16) C(17) C(18) . 120.0(5) yes
C(17) C(18) C(19) . 120.5(6) yes
C(18) C(19) C(20) . 119.7(6) yes
C(19) C(20) C(21) . 120.7(6) yes
C(16) C(21) C(20) . 120.1(6) yes
O(7) C(22) C(23) . 106.2(5) yes
N(1) C(23) C(22) . 113.5(5) yes
H(26) O(7) C(22) . 112.6(3) no
H(1A) N(1) C(23) . 107.1(3) no
H(1A) N(1) C(24) . 107.2(3) no
H(1A) N(1) C(25) . 107.3(3) no
C(2) C(3) H(3A) . 119.0(3) no
H(3A) C(3) C(4) . 119.6(4) no
C(3) C(4) H(4A) . 120.0(4) no
H(4A) C(4) C(5) . 120.6(3) no
C(4) C(5) H(5A) . 119.6(3) no
H(5A) C(5) C(6) . 120.3(3) no
C(5) C(6) H(6A) . 120.1(3) no
H(6A) C(6) C(7) . 119.4(4) no
C(2) C(7) H(7A) . 119.6(3) no
C(6) C(7) H(7A) . 120.7(4) no
C(9) C(10) H(10A) . 120.9(3) no
H(10A) C(10) C(11) . 119.8(4) no
C(10) C(11) H(11A) . 120.0(4) no
H(11A) C(11) C(12) . 119.2(3) no
C(11) C(12) H(12A) . 120.2(3) no
H(12A) C(12) C(13) . 120.2(4) no
C(12) C(13) H(13A) . 119.6(4) no
H(13A) C(13) C(14) . 119.9(4) no
C(9) C(14) H(14A) . 119.8(3) no
C(13) C(14) H(14A) . 120.0(4) no
C(16) C(17) H(17A) . 120.1(3) no
H(17A) C(17) C(18) . 119.8(3) no
C(17) C(18) H(18A) . 119.6(3) no
H(18A) C(18) C(19) . 119.9(4) no
C(18) C(19) H(19A) . 120.8(4) no
H(19A) C(19) C(20) . 119.5(4) no
C(19) C(20) H(20A) . 119.9(4) no
H(20A) C(20) C(21) . 119.4(4) no
C(16) C(21) H(21A) . 120.4(3) no
C(20) C(21) H(21A) . 119.4(4) no
O(7) C(22) H(22A) . 110.6(3) no
O(7) C(22) H(22B) . 110.7(3) no
H(22A) C(22) H(22B) . 108.60(10) no
H(22A) C(22) C(23) . 110.7(3) no
H(22B) C(22) C(23) . 110.1(3) no
N(1) C(23) H(23A) . 108.2(3) no
C(22) C(23) H(23A) . 108.7(3) no
N(1) C(23) H(23B) . 109.3(2) no
C(22) C(23) H(23B) . 109.2(3) no
H(23A) C(23) H(23B) . 107.80(10) no
N(1) C(24) H(24A) . 110.3(3) no
N(1) C(24) H(24B) . 110.0(3) no
H(24A) C(24) H(24B) . 109.50(10) no
N(1) C(24) H(24C) . 108.1(3) no
H(24A) C(24) H(24C) . 109.50(10) no
H(24B) C(24) H(24C) . 109.50(10) no
N(1) C(25) H(25A) . 110.5(3) no
N(1) C(25) H(25B) . 109.3(3) no
H(25A) C(25) H(25B) . 109.50(10) no
N(1) C(25) H(25C) . 108.5(3) no
H(25A) C(25) H(25C) . 109.50(10) no
H(25B) C(25) H(25C) . 109.50(10) no

loop_
_geom_bond_atom_site_label_1
_geom_bond_atom_site_label_2
_geom_bond_site_symmetry_2
_geom_bond_distance
_geom_bond_publ_flag
Cu O(2) . 1.976(3) yes
Cu O(3) . 1.966(4) yes
Cu O(5) . 2.117(4) yes
Cu Cu 2 2.670(2) yes
Cu O(1) 2 1.980(3) yes
Cu O(4) 2 1.976(4) yes
O(1) C(1) . 1.260(6) yes
O(2) C(1) . 1.259(6) yes
O(3) C(8) . 1.258(6) yes
O(4) C(8) . 1.263(7) yes
O(5) C(15) . 1.240(6) yes
O(6) C(15) . 1.263(7) yes
O(7) C(22) . 1.413(8) yes
N(1) C(23) . 1.497(8) yes
N(1) C(24) . 1.477(6) yes
N(1) C(25) . 1.492(8) yes
C(1) C(2) . 1.495(5) yes
C(2) C(3) . 1.375(8) yes
C(2) C(7) . 1.404(8) yes
C(3) C(4) . 1.384(7) yes
C(4) C(5) . 1.377(9) yes
C(5) C(6) . 1.381(10) yes
C(6) C(7) . 1.380(7) yes
C(8) C(9) . 1.494(7) yes
C(9) C(10) . 1.399(7) yes
C(9) C(14) . 1.390(9) yes
C(10) C(11) . 1.385(8) yes
C(11) C(12) . 1.383(10) yes
C(12) C(13) . 1.388(8) yes
C(13) C(14) . 1.378(9) yes
C(15) C(16) . 1.508(7) yes
C(16) C(17) . 1.390(7) yes
C(16) C(21) . 1.376(7) yes
C(17) C(18) . 1.383(8) yes
C(18) C(19) . 1.359(9) yes
C(19) C(20) . 1.371(11) yes
C(20) C(21) . 1.377(10) yes
C(22) C(23) . 1.491(6) yes
O(7) H(26) . 0.850 no
N(1) H(1A) . 0.900 no
C(3) H(3A) . 0.960 no
C(4) H(4A) . 0.960 no
C(5) H(5A) . 0.960 no
C(6) H(6A) . 0.960 no
C(7) H(7A) . 0.960 no
C(10) H(10A) . 0.960 no
C(11) H(11A) . 0.960 no
C(12) H(12A) . 0.960 no
C(13) H(13A) . 0.960 no
C(14) H(14A) . 0.960 no
C(17) H(17A) . 0.960 no
C(18) H(18A) . 0.960 no
C(19) H(19A) . 0.960 no
C(20) H(20A) . 0.960 no
C(21) H(21A) . 0.960 no
C(22) H(22A) . 0.960 no
C(22) H(22B) . 0.960 no
C(23) H(23A) . 0.960 no
C(23) H(23B) . 0.960 no
C(24) H(24A) . 0.960 no
C(24) H(24B) . 0.960 no
C(24) H(24C) . 0.960 no
C(25) H(25A) . 0.960 no
C(25) H(25B) . 0.960 no
C(25) H(25C) . 0.960 no
